data_7115820
loop_
_publ_author_name
'Awal Noor'
'Sadaf Qayyum'
'Tobias Bauer'
'Stefan Schwarz'
'Birgit Weber'
'Rhett Kempe'

_publ_section_title
;
 CO2 and SO2 activation by a Cr-Cr quintuple bond
;
_journal_name_full Chem.Commun.
_journal_page_first 13127
_journal_paper_doi 10.1039/C4cc05071A
_journal_volume 50
_journal_year 2014
_chemical_formula_sum 'C114 H132 Cr4 N8 O4'
_chemical_formula_weight 1886.28
_chemical_name_systematic
;
 ?
;
_space_group_IT_number 2
_symmetry_cell_setting triclinic
_symmetry_space_group_name_Hall '-P 1'
_symmetry_space_group_name_H-M 'P -1'
_atom_sites_solution_hydrogens geom
_atom_sites_solution_primary direct
_atom_sites_solution_secondary difmap
_audit_creation_method SHELXL-97
_cell_angle_alpha 87.921(3)
_cell_angle_beta 70.039(3)
_cell_angle_gamma 62.830(3)
_cell_formula_units_Z 1
_cell_length_a 13.9370(5)
_cell_length_b 15.2570(6)
_cell_length_c 17.6410(7)
_cell_measurement_reflns_used 16780
_cell_measurement_temperature 133(2)
_cell_volume 3104.5(2)
_computing_cell_refinement X-AREA-STOE
_computing_data_collection X-AREA-STOE
_computing_data_reduction X-AREA-STOE
_computing_structure_refinement 'SHELXL-97 (Sheldrick, 2008)'
_computing_structure_solution SIR-97
_diffrn_ambient_temperature 133(2)
_diffrn_measured_fraction_theta_full 0.997
_diffrn_measured_fraction_theta_max 0.997
_diffrn_measurement_device_type STOE-IPDSII
_diffrn_measurement_method Omega-Scan
_diffrn_radiation_monochromator graphite
_diffrn_radiation_source 'fine-focus sealed tube'
_diffrn_radiation_type MoK\a
_diffrn_radiation_wavelength 0.71069
_diffrn_reflns_av_R_equivalents 0.1150
_diffrn_reflns_av_sigmaI/netI 0.1184
_diffrn_reflns_limit_h_max 16
_diffrn_reflns_limit_h_min -16
_diffrn_reflns_limit_k_max 18
_diffrn_reflns_limit_k_min -18
_diffrn_reflns_limit_l_max 21
_diffrn_reflns_limit_l_min -21
_diffrn_reflns_number 41270
_diffrn_reflns_theta_full 25.64
_diffrn_reflns_theta_max 25.64
_diffrn_reflns_theta_min 1.24
_exptl_absorpt_coefficient_mu 0.387
_exptl_absorpt_correction_type none
_exptl_crystal_colour brown
_exptl_crystal_density_diffrn 1.009
_exptl_crystal_density_method 'not measured'
_exptl_crystal_description needle
_exptl_crystal_F_000 1000
_exptl_crystal_size_max 0.24
_exptl_crystal_size_mid 0.19
_exptl_crystal_size_min 0.11
_platon_squeeze_details
;
;
_refine_diff_density_max 0.421
_refine_diff_density_min -0.402
_refine_diff_density_rms 0.060
_refine_ls_extinction_method none
_refine_ls_goodness_of_fit_ref 0.840
_refine_ls_hydrogen_treatment constr
_refine_ls_matrix_type full
_refine_ls_number_parameters 586
_refine_ls_number_reflns 11697
_refine_ls_number_restraints 0
_refine_ls_restrained_S_all 0.840
_refine_ls_R_factor_all 0.1078
_refine_ls_R_factor_gt 0.0562
_refine_ls_shift/su_max 0.000
_refine_ls_shift/su_mean 0.000
_refine_ls_structure_factor_coef Fsqd
_refine_ls_weighting_details 'calc w=1/[\s^2^(Fo^2^)+(0.0535P)^2^+0.0000P] where P=(Fo^2^+2Fc^2^)/3'
_refine_ls_weighting_scheme calc
_refine_ls_wR_factor_gt 0.1121
_refine_ls_wR_factor_ref 0.1258
_reflns_number_gt 6508
_reflns_number_total 11697
_reflns_threshold_expression >2\s(I)
_cod_data_source_file c4cc05071a2.cif
_cod_data_source_block t387apsq
_cod_original_sg_symbol_H-M P-1
_cod_database_code 7115820
_cell_measurement_2theta_min 2.48
_cell_measurement_2theta_max 51.97

loop_
_symmetry_equiv_pos_as_xyz
'x, y, z'
'-x, -y, -z'

loop_
_atom_site_label
_atom_site_type_symbol
_atom_site_fract_x
_atom_site_fract_y
_atom_site_fract_z
_atom_site_U_iso_or_equiv
_atom_site_adp_type
_atom_site_occupancy
_atom_site_symmetry_multiplicity
_atom_site_calc_flag
_atom_site_refinement_flags
C1 C 0.4260(3) 0.1846(2) 0.3646(2) 0.0320(7) Uani 1 1 d .
C2 C 0.4435(3) 0.2282(2) 0.2933(2) 0.0376(8) Uani 1 1 d .
H2 H 0.5061 0.2431 0.2722 0.045 Uiso 1 1 calc R
C3 C 0.3653(3) 0.2486(3) 0.2554(2) 0.0434(9) Uani 1 1 d .
H3 H 0.3744 0.2770 0.2062 0.052 Uiso 1 1 calc R
C4 C 0.2735(3) 0.2280(3) 0.2885(2) 0.0399(8) Uani 1 1 d .
H4 H 0.2177 0.2455 0.2636 0.048 Uiso 1 1 calc R
C5 C 0.2628(3) 0.1817(2) 0.3583(2) 0.0336(8) Uani 1 1 d .
C6 C 0.1574(3) 0.1688(2) 0.3975(2) 0.0332(8) Uani 1 1 d .
C7 C 0.1634(3) 0.0755(3) 0.3986(2) 0.0364(8) Uani 1 1 d .
C8 C 0.0621(3) 0.0681(3) 0.4291(2) 0.0446(9) Uani 1 1 d .
H8 H 0.0657 0.0044 0.4287 0.054 Uiso 1 1 calc R
C9 C -0.0443(3) 0.1526(3) 0.4599(2) 0.0457(9) Uani 1 1 d .
H9 H -0.1133 0.1468 0.4820 0.055 Uiso 1 1 calc R
C10 C -0.0502(3) 0.2453(3) 0.4587(2) 0.0433(9) Uani 1 1 d .
H10 H -0.1235 0.3032 0.4793 0.052 Uiso 1 1 calc R
C11 C 0.0506(3) 0.2552(3) 0.4275(2) 0.0376(8) Uani 1 1 d .
C12 C 0.0399(3) 0.3585(3) 0.4273(3) 0.0512(10) Uani 1 1 d .
H12A H -0.0421 0.4082 0.4512 0.077 Uiso 1 1 calc R
H12B H 0.0729 0.3687 0.3712 0.077 Uiso 1 1 calc R
H12C H 0.0818 0.3654 0.4594 0.077 Uiso 1 1 calc R
C13 C 0.2788(3) -0.0180(3) 0.3634(3) 0.0505(10) Uani 1 1 d .
H13A H 0.2662 -0.0765 0.3694 0.076 Uiso 1 1 calc R
H13B H 0.3287 -0.0217 0.3926 0.076 Uiso 1 1 calc R
H13C H 0.3160 -0.0164 0.3055 0.076 Uiso 1 1 calc R
C14 C 0.5513(3) 0.2156(2) 0.4135(2) 0.0314(7) Uani 1 1 d .
C15 C 0.6723(3) 0.1611(2) 0.38852(19) 0.0321(7) Uani 1 1 d .
C16 C 0.7347(3) 0.2128(2) 0.3792(2) 0.0363(8) Uani 1 1 d .
H16 H 0.8168 0.1771 0.3614 0.044 Uiso 1 1 calc R
C17 C 0.6792(3) 0.3156(3) 0.3955(2) 0.0384(8) Uani 1 1 d .
H17 H 0.7233 0.3500 0.3880 0.046 Uiso 1 1 calc R
C18 C 0.5593(3) 0.3684(3) 0.4228(2) 0.0374(8) Uani 1 1 d .
H18 H 0.5220 0.4389 0.4350 0.045 Uiso 1 1 calc R
C19 C 0.4922(3) 0.3208(2) 0.4326(2) 0.0361(8) Uani 1 1 d .
C20 C 0.3600(3) 0.3819(2) 0.4650(2) 0.0399(8) Uani 1 1 d .
H20 H 0.3274 0.3360 0.4636 0.048 Uiso 1 1 calc R
C21 C 0.3156(3) 0.4281(3) 0.5526(2) 0.0514(10) Uani 1 1 d .
H21A H 0.2309 0.4665 0.5729 0.077 Uiso 1 1 calc R
H21B H 0.3482 0.4721 0.5555 0.077 Uiso 1 1 calc R
H21C H 0.3389 0.3753 0.5861 0.077 Uiso 1 1 calc R
C22 C 0.3197(3) 0.4622(3) 0.4117(3) 0.0596(12) Uani 1 1 d .
H22A H 0.2349 0.4999 0.4335 0.089 Uiso 1 1 calc R
H22B H 0.3464 0.4307 0.3559 0.089 Uiso 1 1 calc R
H22C H 0.3520 0.5074 0.4116 0.089 Uiso 1 1 calc R
C23 C 0.7326(3) 0.0488(2) 0.3685(2) 0.0356(8) Uani 1 1 d .
H23 H 0.6774 0.0258 0.4031 0.043 Uiso 1 1 calc R
C24 C 0.8426(3) -0.0041(3) 0.3874(3) 0.0483(10) Uani 1 1 d .
H24A H 0.8760 -0.0761 0.3735 0.073 Uiso 1 1 calc R
H24B H 0.8240 0.0121 0.4456 0.073 Uiso 1 1 calc R
H24C H 0.8985 0.0178 0.3555 0.073 Uiso 1 1 calc R
C25 C 0.7561(4) 0.0184(3) 0.2803(2) 0.0536(11) Uani 1 1 d .
H25A H 0.7946 -0.0543 0.2684 0.080 Uiso 1 1 calc R
H25B H 0.8062 0.0435 0.2443 0.080 Uiso 1 1 calc R
H25C H 0.6827 0.0465 0.2714 0.080 Uiso 1 1 calc R
C26 C 0.0744(3) 0.3706(3) 0.6384(2) 0.0500(10) Uani 1 1 d .
H26A H 0.0552 0.3932 0.5903 0.075 Uiso 1 1 calc R
H26B H 0.1583 0.3281 0.6218 0.075 Uiso 1 1 calc R
H26C H 0.0498 0.4285 0.6767 0.075 Uiso 1 1 calc R
C27 C 0.0133(3) 0.3129(3) 0.6788(2) 0.0379(8) Uani 1 1 d .
C28 C 0.0270(3) 0.2717(2) 0.7490(2) 0.0375(8) Uani 1 1 d .
C29 C -0.0330(3) 0.2190(3) 0.7877(2) 0.0438(9) Uani 1 1 d .
C30 C -0.1031(3) 0.2071(3) 0.7524(3) 0.0513(10) Uani 1 1 d .
H30 H -0.1427 0.1707 0.7769 0.062 Uiso 1 1 calc R
C31 C -0.1159(3) 0.2466(3) 0.6837(3) 0.0569(11) Uani 1 1 d .
H31 H -0.1633 0.2370 0.6605 0.068 Uiso 1 1 calc R
C32 C -0.0599(3) 0.3002(3) 0.6482(2) 0.0494(10) Uani 1 1 d .
H32 H -0.0714 0.3294 0.6015 0.059 Uiso 1 1 calc R
C33 C -0.0244(4) 0.1777(3) 0.8655(2) 0.0581(11) Uani 1 1 d .
H33A H 0.0283 0.1923 0.8813 0.087 Uiso 1 1 calc R
H33B H 0.0054 0.1055 0.8569 0.087 Uiso 1 1 calc R
H33C H -0.1013 0.2085 0.9088 0.087 Uiso 1 1 calc R
C34 C 0.0992(3) 0.2883(2) 0.7861(2) 0.0366(8) Uani 1 1 d .
C35 C 0.0483(3) 0.3548(3) 0.8556(2) 0.0483(10) Uani 1 1 d .
H35 H -0.0337 0.3913 0.8801 0.058 Uiso 1 1 calc R
C36 C 0.1172(3) 0.3689(3) 0.8906(2) 0.0519(10) Uani 1 1 d .
H36 H 0.0822 0.4162 0.9380 0.062 Uiso 1 1 calc R
C37 C 0.2363(3) 0.3140(3) 0.8560(2) 0.0480(10) Uani 1 1 d .
H37 H 0.2843 0.3234 0.8786 0.058 Uiso 1 1 calc R
C38 C 0.2846(3) 0.2437(3) 0.7866(2) 0.0384(8) Uani 1 1 d .
C39 C 0.4761(3) 0.1796(3) 0.7804(2) 0.0383(8) Uani 1 1 d .
C40 C 0.5192(3) 0.2474(3) 0.7601(2) 0.0408(9) Uani 1 1 d .
C41 C 0.5915(3) 0.2509(3) 0.7970(2) 0.0502(10) Uani 1 1 d .
H41 H 0.6220 0.2961 0.7829 0.060 Uiso 1 1 calc R
C42 C 0.6195(3) 0.1886(3) 0.8544(2) 0.0556(11) Uani 1 1 d .
H42 H 0.6661 0.1932 0.8811 0.067 Uiso 1 1 calc R
C43 C 0.5787(3) 0.1200(3) 0.8724(2) 0.0528(10) Uani 1 1 d .
H43 H 0.5988 0.0772 0.9111 0.063 Uiso 1 1 calc R
C44 C 0.5080(3) 0.1119(3) 0.8347(2) 0.0421(9) Uani 1 1 d .
C45 C 0.4679(3) 0.0341(3) 0.8529(2) 0.0505(10) Uani 1 1 d .
H45 H 0.4680 0.0097 0.8010 0.061 Uiso 1 1 calc R
C46 C 0.3444(4) 0.0747(3) 0.9160(3) 0.0672(13) Uani 1 1 d .
H46A H 0.3231 0.0211 0.9246 0.101 Uiso 1 1 calc R
H46B H 0.2903 0.1286 0.8961 0.101 Uiso 1 1 calc R
H46C H 0.3408 0.1003 0.9676 0.101 Uiso 1 1 calc R
C47 C 0.5474(4) -0.0569(3) 0.8827(3) 0.0704(13) Uani 1 1 d .
H47A H 0.5170 -0.1046 0.8928 0.106 Uiso 1 1 calc R
H47B H 0.5501 -0.0355 0.9333 0.106 Uiso 1 1 calc R
H47C H 0.6256 -0.0887 0.8410 0.106 Uiso 1 1 calc R
C48 C 0.4874(3) 0.3188(3) 0.6997(2) 0.0480(10) Uani 1 1 d .
H48 H 0.4266 0.3118 0.6866 0.058 Uiso 1 1 calc R
C49 C 0.5878(5) 0.2924(4) 0.6211(3) 0.0918(19) Uani 1 1 d .
H49A H 0.6192 0.2229 0.5989 0.138 Uiso 1 1 calc R
H49B H 0.6480 0.3014 0.6310 0.138 Uiso 1 1 calc R
H49C H 0.5618 0.3358 0.5821 0.138 Uiso 1 1 calc R
C50 C 0.4356(7) 0.4265(4) 0.7344(4) 0.120(3) Uani 1 1 d .
H50A H 0.3696 0.4427 0.7854 0.180 Uiso 1 1 calc R
H50B H 0.4094 0.4694 0.6952 0.180 Uiso 1 1 calc R
H50C H 0.4943 0.4373 0.7450 0.180 Uiso 1 1 calc R
C51 C 0.6383(4) 0.3296(4) 0.1883(3) 0.0685(13) Uani 1 1 d .
H51 H 0.6317 0.3703 0.2313 0.082 Uiso 1 1 calc R
C52 C 0.5528(4) 0.3626(4) 0.1566(4) 0.0753(15) Uani 1 1 d .
H52 H 0.4862 0.4257 0.1781 0.090 Uiso 1 1 calc R
C53 C 0.5634(5) 0.3042(5) 0.0939(4) 0.0820(17) Uani 1 1 d .
H53 H 0.5044 0.3275 0.0716 0.098 Uiso 1 1 calc R
C54 C 0.6602(5) 0.2110(4) 0.0626(3) 0.0704(13) Uani 1 1 d .
H54 H 0.6673 0.1710 0.0190 0.085 Uiso 1 1 calc R
C55 C 0.7467(4) 0.1768(3) 0.0959(3) 0.0596(11) Uani 1 1 d .
C56 C 0.7345(4) 0.2370(3) 0.1575(3) 0.0576(11) Uani 1 1 d .
H56 H 0.7933 0.2148 0.1799 0.069 Uiso 1 1 calc R
C57 C 0.8525(5) 0.0765(4) 0.0618(3) 0.0964(19) Uani 1 1 d .
H57A H 0.8459 0.0446 0.0180 0.145 Uiso 1 1 calc R
H57B H 0.8586 0.0346 0.1051 0.145 Uiso 1 1 calc R
H57C H 0.9219 0.0853 0.0401 0.145 Uiso 1 1 calc R
N1 N 0.4870(2) 0.16327(19) 0.41605(16) 0.0304(6) Uani 1 1 d .
N2 N 0.3430(2) 0.15630(19) 0.39307(16) 0.0303(6) Uani 1 1 d .
N3 N 0.3974(2) 0.1779(2) 0.74609(17) 0.0376(7) Uani 1 1 d .
N4 N 0.2164(2) 0.2350(2) 0.74997(17) 0.0357(7) Uani 1 1 d .
O3 O 0.30047(18) 0.14659(15) 0.56539(13) 0.0321(5) Uani 1 1 d .
O4 O 0.50957(18) 0.04678(15) 0.55369(13) 0.0317(5) Uani 1 1 d .
Cr1 Cr 0.42292(4) 0.08734(4) 0.48106(3) 0.02841(14) Uani 1 1 d .
Cr2 Cr 0.36413(4) 0.13871(4) 0.64967(3) 0.03132(14) Uani 1 1 d .

loop_
_atom_site_aniso_label
_atom_site_aniso_U_11
_atom_site_aniso_U_22
_atom_site_aniso_U_33
_atom_site_aniso_U_23
_atom_site_aniso_U_13
_atom_site_aniso_U_12
C1 0.0300(17) 0.0314(17) 0.0368(19) 0.0085(14) -0.0173(15) -0.0129(15)
C2 0.0323(18) 0.040(2) 0.040(2) 0.0107(16) -0.0157(16) -0.0153(16)
C3 0.040(2) 0.051(2) 0.042(2) 0.0195(17) -0.0168(17) -0.0222(18)
C4 0.0319(18) 0.046(2) 0.043(2) 0.0138(17) -0.0190(16) -0.0166(16)
C5 0.0279(17) 0.0366(18) 0.0403(19) 0.0088(15) -0.0151(15) -0.0168(15)
C6 0.0326(17) 0.0359(19) 0.0367(19) 0.0103(15) -0.0198(15) -0.0161(15)
C7 0.0292(17) 0.040(2) 0.0393(19) 0.0034(15) -0.0136(15) -0.0145(15)
C8 0.042(2) 0.049(2) 0.052(2) 0.0094(18) -0.0214(18) -0.0265(19)
C9 0.037(2) 0.060(3) 0.048(2) 0.0120(19) -0.0209(18) -0.0253(19)
C10 0.0323(19) 0.044(2) 0.048(2) 0.0065(17) -0.0172(17) -0.0123(17)
C11 0.0346(19) 0.0376(19) 0.043(2) 0.0069(15) -0.0219(16) -0.0135(16)
C12 0.042(2) 0.040(2) 0.064(3) 0.0089(19) -0.020(2) -0.0131(18)
C13 0.042(2) 0.037(2) 0.066(3) 0.0055(19) -0.016(2) -0.0168(18)
C14 0.0298(17) 0.0336(18) 0.0374(19) 0.0089(14) -0.0159(15) -0.0182(15)
C15 0.0312(17) 0.0333(18) 0.0345(18) 0.0065(14) -0.0154(15) -0.0150(15)
C16 0.0307(17) 0.0366(19) 0.045(2) 0.0076(15) -0.0156(16) -0.0172(15)
C17 0.0386(19) 0.0365(19) 0.047(2) 0.0081(16) -0.0157(17) -0.0237(16)
C18 0.0371(19) 0.0309(18) 0.045(2) 0.0066(15) -0.0165(16) -0.0161(16)
C19 0.0315(18) 0.0312(18) 0.042(2) 0.0050(15) -0.0135(15) -0.0122(15)
C20 0.0303(18) 0.0299(18) 0.053(2) 0.0058(16) -0.0148(17) -0.0098(15)
C21 0.041(2) 0.051(2) 0.061(3) 0.000(2) -0.017(2) -0.0213(19)
C22 0.043(2) 0.043(2) 0.076(3) 0.010(2) -0.024(2) -0.0047(19)
C23 0.0329(18) 0.0287(17) 0.047(2) 0.0083(15) -0.0187(16) -0.0132(15)
C24 0.035(2) 0.039(2) 0.074(3) 0.0125(19) -0.026(2) -0.0156(17)
C25 0.054(2) 0.038(2) 0.059(3) 0.0033(18) -0.025(2) -0.0102(19)
C26 0.048(2) 0.046(2) 0.055(2) 0.0202(19) -0.026(2) -0.0170(19)
C27 0.0273(17) 0.0361(19) 0.047(2) 0.0068(16) -0.0172(16) -0.0096(15)
C28 0.0272(17) 0.0344(18) 0.042(2) 0.0049(15) -0.0101(15) -0.0095(15)
C29 0.0322(19) 0.035(2) 0.052(2) 0.0072(17) -0.0120(17) -0.0085(16)
C30 0.035(2) 0.047(2) 0.068(3) 0.008(2) -0.016(2) -0.0195(18)
C31 0.038(2) 0.063(3) 0.069(3) -0.002(2) -0.026(2) -0.018(2)
C32 0.042(2) 0.051(2) 0.050(2) 0.0093(19) -0.0223(19) -0.0147(19)
C33 0.059(3) 0.052(2) 0.052(2) 0.014(2) -0.014(2) -0.023(2)
C34 0.0281(17) 0.0344(19) 0.041(2) 0.0046(15) -0.0116(15) -0.0100(15)
C35 0.034(2) 0.048(2) 0.047(2) -0.0012(18) -0.0118(17) -0.0083(17)
C36 0.047(2) 0.050(2) 0.044(2) -0.0101(18) -0.0130(18) -0.0126(19)
C37 0.042(2) 0.054(2) 0.044(2) -0.0041(18) -0.0191(18) -0.0157(19)
C38 0.0379(19) 0.0389(19) 0.0372(19) 0.0018(15) -0.0145(16) -0.0164(16)
C39 0.0312(18) 0.043(2) 0.0362(19) 0.0012(16) -0.0139(15) -0.0123(16)
C40 0.0331(19) 0.046(2) 0.044(2) 0.0025(17) -0.0154(17) -0.0184(17)
C41 0.047(2) 0.061(3) 0.052(2) 0.005(2) -0.0203(19) -0.032(2)
C42 0.046(2) 0.085(3) 0.043(2) 0.007(2) -0.0212(19) -0.033(2)
C43 0.049(2) 0.075(3) 0.040(2) 0.016(2) -0.0223(19) -0.030(2)
C44 0.0376(19) 0.053(2) 0.036(2) 0.0093(17) -0.0135(16) -0.0214(18)
C45 0.050(2) 0.052(2) 0.046(2) 0.0128(18) -0.0217(19) -0.018(2)
C46 0.060(3) 0.065(3) 0.077(3) 0.029(2) -0.024(2) -0.032(2)
C47 0.080(3) 0.055(3) 0.055(3) 0.006(2) -0.021(2) -0.018(2)
C48 0.050(2) 0.043(2) 0.061(3) 0.0152(19) -0.029(2) -0.0237(19)
C49 0.073(3) 0.094(4) 0.058(3) 0.028(3) -0.018(3) -0.005(3)
C50 0.186(7) 0.043(3) 0.085(4) 0.015(3) -0.039(4) -0.026(4)
C51 0.077(3) 0.061(3) 0.078(3) 0.019(2) -0.031(3) -0.039(3)
C52 0.062(3) 0.071(3) 0.085(4) 0.033(3) -0.022(3) -0.031(3)
C53 0.070(3) 0.106(5) 0.095(4) 0.058(4) -0.044(3) -0.054(3)
C54 0.091(4) 0.084(4) 0.058(3) 0.030(3) -0.039(3) -0.052(3)
C55 0.061(3) 0.062(3) 0.053(3) 0.019(2) -0.022(2) -0.028(2)
C56 0.050(2) 0.060(3) 0.067(3) 0.018(2) -0.025(2) -0.027(2)
C57 0.080(4) 0.079(4) 0.087(4) 0.018(3) -0.007(3) -0.020(3)
N1 0.0284(14) 0.0309(14) 0.0343(15) 0.0070(12) -0.0160(12) -0.0130(12)
N2 0.0270(14) 0.0303(14) 0.0359(15) 0.0055(12) -0.0136(12) -0.0138(12)
N3 0.0320(15) 0.0376(16) 0.0399(16) 0.0014(13) -0.0162(13) -0.0112(13)
N4 0.0324(15) 0.0348(15) 0.0374(16) 0.0037(12) -0.0150(13) -0.0123(13)
O3 0.0273(12) 0.0305(12) 0.0333(13) 0.0029(10) -0.0083(10) -0.0115(10)
O4 0.0310(12) 0.0292(12) 0.0356(13) 0.0058(10) -0.0143(10) -0.0133(10)
Cr1 0.0258(3) 0.0267(3) 0.0340(3) 0.0068(2) -0.0139(2) -0.0115(2)
Cr2 0.0283(3) 0.0306(3) 0.0340(3) 0.0042(2) -0.0134(2) -0.0117(2)

loop_
_atom_type_symbol
_atom_type_description
_atom_type_scat_dispersion_real
_atom_type_scat_dispersion_imag
_atom_type_scat_source
C C 0.0033 0.0016 'International Tables Vol C Tables 4.2.6.8 and 6.1.1.4'
H H 0.0000 0.0000 'International Tables Vol C Tables 4.2.6.8 and 6.1.1.4'
N N 0.0061 0.0033 'International Tables Vol C Tables 4.2.6.8 and 6.1.1.4'
O O 0.0106 0.0060 'International Tables Vol C Tables 4.2.6.8 and 6.1.1.4'
Cr Cr 0.3209 0.6236 'International Tables Vol C Tables 4.2.6.8 and 6.1.1.4'

loop_
_geom_angle_atom_site_label_1
_geom_angle_atom_site_label_2
_geom_angle_atom_site_label_3
_geom_angle
_geom_angle_site_symmetry_1
_geom_angle_site_symmetry_3
N2 C1 N1 109.2(3) . .
N2 C1 C2 123.1(3) . .
N1 C1 C2 127.6(3) . .
N2 C1 Cr1 60.83(16) . .
N1 C1 Cr1 49.05(15) . .
C2 C1 Cr1 171.9(2) . .
C3 C2 C1 116.6(3) . .
C2 C3 C4 120.4(3) . .
C3 C4 C5 120.2(3) . .
N2 C5 C4 119.6(3) . .
N2 C5 C6 120.9(3) . .
C4 C5 C6 119.2(3) . .
C7 C6 C11 120.8(3) . .
C7 C6 C5 121.8(3) . .
C11 C6 C5 117.2(3) . .
C8 C7 C6 119.4(3) . .
C8 C7 C13 119.6(3) . .
C6 C7 C13 120.9(3) . .
C9 C8 C7 120.7(4) . .
C10 C9 C8 119.8(3) . .
C9 C10 C11 120.9(3) . .
C6 C11 C10 118.4(3) . .
C6 C11 C12 122.6(3) . .
C10 C11 C12 119.0(3) . .
C15 C14 C19 121.6(3) . .
C15 C14 N1 118.7(3) . .
C19 C14 N1 119.6(3) . .
C16 C15 C14 118.4(3) . .
C16 C15 C23 121.3(3) . .
C14 C15 C23 120.2(3) . .
C17 C16 C15 121.1(3) . .
C16 C17 C18 119.9(3) . .
C17 C18 C19 121.6(3) . .
C18 C19 C14 117.3(3) . .
C18 C19 C20 119.8(3) . .
C14 C19 C20 122.9(3) . .
C21 C20 C19 110.2(3) . .
C21 C20 C22 110.8(3) . .
C19 C20 C22 111.1(3) . .
C15 C23 C25 110.4(3) . .
C15 C23 C24 114.2(3) . .
C25 C23 C24 111.0(3) . .
C32 C27 C28 118.5(3) . .
C32 C27 C26 120.7(3) . .
C28 C27 C26 120.8(3) . .
C27 C28 C29 120.3(3) . .
C27 C28 C34 120.1(3) . .
C29 C28 C34 119.5(3) . .
C30 C29 C28 118.0(3) . .
C30 C29 C33 120.3(4) . .
C28 C29 C33 121.7(4) . .
C31 C30 C29 121.7(4) . .
C30 C31 C32 119.6(4) . .
C31 C32 C27 121.8(4) . .
N4 C34 C35 121.3(3) . .
N4 C34 C28 118.3(3) . .
C35 C34 C28 120.4(3) . .
C34 C35 C36 119.9(3) . .
C37 C36 C35 119.8(4) . .
C36 C37 C38 118.3(4) . .
N3 C38 N4 110.4(3) . .
N3 C38 C37 128.4(3) . .
N4 C38 C37 121.2(3) . .
C40 C39 C44 121.5(3) . .
C40 C39 N3 120.2(3) . .
C44 C39 N3 118.3(3) . .
C41 C40 C39 119.2(3) . .
C41 C40 C48 119.2(4) . .
C39 C40 C48 121.6(3) . .
C40 C41 C42 120.6(4) . .
C43 C42 C41 119.5(4) . .
C42 C43 C44 121.8(4) . .
C39 C44 C43 117.2(4) . .
C39 C44 C45 121.9(3) . .
C43 C44 C45 120.9(3) . .
C44 C45 C46 113.3(3) . .
C44 C45 C47 113.7(4) . .
C46 C45 C47 107.5(3) . .
C49 C48 C50 110.5(4) . .
C49 C48 C40 112.1(3) . .
C50 C48 C40 112.9(4) . .
C52 C51 C56 119.9(5) . .
C51 C52 C53 119.8(5) . .
C52 C53 C54 120.5(5) . .
C53 C54 C55 119.6(5) . .
C56 C55 C54 118.6(4) . .
C56 C55 C57 121.3(4) . .
C54 C55 C57 120.1(5) . .
C55 C56 C51 121.6(4) . .
C1 N1 C14 117.9(3) . .
C1 N1 Cr1 97.6(2) . .
C14 N1 Cr1 142.9(2) . .
C1 N2 C5 119.5(3) . .
C1 N2 Cr1 86.45(18) . .
C5 N2 Cr1 154.0(2) . .
C38 N3 C39 114.9(3) . .
C38 N3 Cr2 93.0(2) . .
C39 N3 Cr2 151.0(2) . .
C34 N4 C38 119.2(3) . .
C34 N4 Cr2 149.5(2) . .
C38 N4 Cr2 91.2(2) . .
Cr1 O3 Cr2 101.74(10) . .
Cr1 O4 Cr1 94.80(10) 2_656 .
Cr1 O4 Cr2 131.82(12) 2_656 .
Cr1 O4 Cr2 90.55(9) . .
O3 Cr1 O4 122.43(10) . 2_656
O3 Cr1 N1 119.07(11) . .
O4 Cr1 N1 118.37(11) 2_656 .
O3 Cr1 O4 87.55(10) . .
O4 Cr1 O4 85.20(10) 2_656 .
N1 Cr1 O4 101.29(10) . .
O3 Cr1 N2 96.07(10) . .
O4 Cr1 N2 103.41(10) 2_656 .
N1 Cr1 N2 65.75(10) . .
O4 Cr1 N2 166.68(10) . .
O3 Cr1 C1 113.58(10) . .
O4 Cr1 C1 111.60(10) 2_656 .
N1 Cr1 C1 33.33(11) . .
O4 Cr1 C1 134.57(10) . .
N2 Cr1 C1 32.72(10) . .
O3 Cr1 Cr1 108.90(8) . 2_656
O4 Cr1 Cr1 44.11(7) 2_656 2_656
N1 Cr1 Cr1 116.75(8) . 2_656
O4 Cr1 Cr1 41.09(6) . 2_656
N2 Cr1 Cr1 146.37(8) . 2_656
C1 Cr1 Cr1 137.14(8) . 2_656
O3 Cr1 Cr2 42.29(7) . .
O4 Cr1 Cr2 115.01(7) 2_656 .
N1 Cr1 Cr2 112.13(8) . .
O4 Cr1 Cr2 46.06(6) . .
N2 Cr1 Cr2 134.05(7) . .
C1 Cr1 Cr2 132.83(8) . .
Cr1 Cr1 Cr2 78.12(2) 2_656 .
O3 Cr2 O4 78.68(9) . .
O3 Cr2 N3 162.07(10) . .
O4 Cr2 N3 114.10(10) . .
O3 Cr2 N4 102.60(10) . .
O4 Cr2 N4 178.45(11) . .
N3 Cr2 N4 64.46(11) . .
O3 Cr2 Cr1 35.97(6) . .
O4 Cr2 Cr1 43.38(6) . .
N3 Cr2 Cr1 151.68(8) . .
N4 Cr2 Cr1 137.74(8) . .

loop_
_geom_bond_atom_site_label_1
_geom_bond_atom_site_label_2
_geom_bond_distance
_geom_bond_site_symmetry_2
C1 N2 1.349(4) .
C1 N1 1.381(4) .
C1 C2 1.400(4) .
C1 Cr1 2.491(3) .
C2 C3 1.382(5) .
C3 C4 1.386(5) .
C4 C5 1.395(5) .
C5 N2 1.353(4) .
C5 C6 1.495(4) .
C6 C7 1.387(5) .
C6 C11 1.398(5) .
C7 C8 1.385(5) .
C7 C13 1.514(5) .
C8 C9 1.382(5) .
C9 C10 1.380(5) .
C10 C11 1.399(5) .
C11 C12 1.513(5) .
C14 C15 1.403(4) .
C14 C19 1.418(4) .
C14 N1 1.438(4) .
C15 C16 1.388(5) .
C15 C23 1.513(4) .
C16 C17 1.383(5) .
C17 C18 1.387(5) .
C18 C19 1.389(5) .
C19 C20 1.530(4) .
C20 C21 1.515(5) .
C20 C22 1.533(5) .
C23 C25 1.519(5) .
C23 C24 1.521(5) .
C26 C27 1.495(5) .
C27 C32 1.390(5) .
C27 C28 1.399(5) .
C28 C29 1.414(5) .
C28 C34 1.483(5) .
C29 C30 1.399(5) .
C29 C33 1.509(5) .
C30 C31 1.363(6) .
C31 C32 1.372(6) .
C34 N4 1.360(4) .
C34 C35 1.369(5) .
C35 C36 1.397(5) .
C36 C37 1.380(5) .
C37 C38 1.406(5) .
C38 N3 1.355(4) .
C38 N4 1.370(4) .
C39 C40 1.397(5) .
C39 C44 1.407(5) .
C39 N3 1.433(4) .
C40 C41 1.393(5) .
C40 C48 1.522(5) .
C41 C42 1.394(6) .
C42 C43 1.384(6) .
C43 C44 1.412(5) .
C44 C45 1.510(6) .
C45 C46 1.534(6) .
C45 C47 1.540(6) .
C48 C49 1.497(6) .
C48 C50 1.512(6) .
C51 C52 1.368(7) .
C51 C56 1.385(6) .
C52 C53 1.370(8) .
C53 C54 1.394(7) .
C54 C55 1.398(6) .
C55 C56 1.363(6) .
C55 C57 1.510(7) .
N1 Cr1 1.898(3) .
N2 Cr1 2.179(3) .
N3 Cr2 2.081(3) .
N4 Cr2 2.113(3) .
O3 Cr1 1.702(2) .
O3 Cr2 1.950(2) .
O4 Cr1 1.840(2) 2_656
O4 Cr1 1.949(2) .
O4 Cr2 2.043(2) .
Cr1 O4 1.840(2) 2_656
Cr1 Cr1 2.7904(10) 2_656
Cr1 Cr2 2.8375(8) .

loop_
_platon_squeeze_void_nr
_platon_squeeze_void_average_x
_platon_squeeze_void_average_y
_platon_squeeze_void_average_z
_platon_squeeze_void_volume
_platon_squeeze_void_count_electrons
_platon_squeeze_void_content
1 -0.019 0.500 0.000 823 231 ' '
